data_4117435
loop_
_publ_author_name
'Jean-Fran\,cois Brazeau'
'Suyan Zhang'
'Ignacio Colomer'
'Britton K. Corkey'
'F. Dean Toste'

_publ_section_title
;
 Enantioselective Cyclizations of Silyloxyenynes Catalyzed by Cationic
 Metal Phosphine Complexes
;
_journal_name_full 'Journal of the American Chemical Society'
_journal_page_first 2742
_journal_page_last 2749
_journal_paper_doi 10.1021/ja210388g
_journal_volume 134
_journal_year 2012
_chemical_absolute_configuration ad
_chemical_formula_sum 'C19 H20 O5'
_chemical_formula_weight 328.35
_chemical_name_common JFB-02-104
_chemical_name_systematic
;
 toste33
;
_space_group.centring_type P

_space_group_IT_number 19
_space_group.IT_number 19

_symmetry_cell_setting orthorhombic
_symmetry_space_group_name_Hall 'P 2ac 2ab'
_symmetry_space_group_name_H-M 'P 21 21 21'
_atom_sites_solution_hydrogens geom
_atom_sites_solution_primary direct
_atom_sites_solution_secondary difmap
_audit_creation_method SHELXL-97
_cell_angle_alpha 90.00
_cell_angle_beta 90.00
_cell_angle_gamma 90.00
_cell_formula_units_Z 4
_cell_length_a 10.1287(9)
_cell_length_b 11.8446(12)
_cell_length_c 14.0140(14)
_cell_measurement_reflns_used 9970
_cell_measurement_temperature 100(2)
_cell_measurement_theta_max 67.83
_cell_measurement_theta_min 3.15
_cell_volume 1681.3(3)
_computing_cell_refinement 'Bruker SAINT'
_computing_data_collection 'Bruker APEX2'
_computing_data_reduction 'Bruker SAINT'
_computing_molecular_graphics ORTEP-32
_computing_publication_material WinGX
_computing_structure_refinement SHELXL-97
_computing_structure_solution SIR-2008
_diffrn_ambient_temperature 100(2)
_diffrn_detector_area_resol_mean 8.366
_diffrn_measured_fraction_theta_full 0.998
_diffrn_measured_fraction_theta_max 0.993
_diffrn_measurement_device_type 'Bruker APEX-II CCD'
_diffrn_measurement_method 'phi and omega scans'
_diffrn_radiation_monochromator 'HELIOS multilayer mirrors'
_diffrn_radiation_source 'microfocus rotating anode'
_diffrn_radiation_type CuK\a
_diffrn_radiation_wavelength 1.54178
_diffrn_reflns_av_R_equivalents 0.0161
_diffrn_reflns_av_sigmaI/netI 0.0086
_diffrn_reflns_limit_h_max 12
_diffrn_reflns_limit_h_min -8
_diffrn_reflns_limit_k_max 14
_diffrn_reflns_limit_k_min -14
_diffrn_reflns_limit_l_max 16
_diffrn_reflns_limit_l_min -16
_diffrn_reflns_number 23485
_diffrn_reflns_theta_full 67.00
_diffrn_reflns_theta_max 68.34
_diffrn_reflns_theta_min 4.89
_exptl_absorpt_coefficient_mu 0.771
_exptl_absorpt_correction_T_max 0.9269
_exptl_absorpt_correction_T_min 0.8931
_exptl_absorpt_correction_type multi-scan
_exptl_absorpt_process_details SADABS
_exptl_crystal_colour colorless
_exptl_crystal_density_diffrn 1.297
_exptl_crystal_description prism
_exptl_crystal_F_000 696
_exptl_crystal_size_max 0.15
_exptl_crystal_size_mid 0.10
_exptl_crystal_size_min 0.10
_refine_diff_density_max 0.194
_refine_diff_density_min -0.146
_refine_diff_density_rms 0.033
_refine_ls_abs_structure_details 'Flack H D (1983), Acta Cryst. A39, 876-881'
_refine_ls_abs_structure_Flack -0.04(13)
_refine_ls_extinction_method none
_refine_ls_goodness_of_fit_ref 1.058
_refine_ls_hydrogen_treatment constr
_refine_ls_matrix_type full
_refine_ls_number_parameters 220
_refine_ls_number_reflns 3050
_refine_ls_number_restraints 0
_refine_ls_restrained_S_all 1.058
_refine_ls_R_factor_all 0.0263
_refine_ls_R_factor_gt 0.0261
_refine_ls_shift/su_max 0.000
_refine_ls_shift/su_mean 0.000
_refine_ls_structure_factor_coef Fsqd
_refine_ls_weighting_details 'calc w=1/[\s^2^(Fo^2^)+(0.0445P)^2^+0.2874P] where P=(Fo^2^+2Fc^2^)/3'
_refine_ls_weighting_scheme calc
_refine_ls_wR_factor_gt 0.0697
_refine_ls_wR_factor_ref 0.0699
_reflns_number_gt 3036
_reflns_number_total 3050
_reflns_threshold_expression >2sigma(I)
_cod_data_source_file ja210388g_si_003.cif
_cod_data_source_block toste33
_cod_depositor_comments
;
The following automatic conversions were performed:

'_space_group.centring_type' value 'primitive' was replaced with the
value 'P' as specified in the replacement file
'/home/antanas/src/cod-tools/trunk/data/replacement-values/replacement_values.lst'.

Automatic conversion script
Id: cif_fix_values 5642 2017-10-24 12:04:52Z antanas 
;
_cod_database_code 4117435

loop_
_symmetry_equiv_pos_as_xyz
'x, y, z'
'-x+1/2, -y, z+1/2'
'x+1/2, -y+1/2, -z'
'-x, y+1/2, -z+1/2'

loop_
_atom_site_label
_atom_site_type_symbol
_atom_site_fract_x
_atom_site_fract_y
_atom_site_fract_z
_atom_site_U_iso_or_equiv
_atom_site_adp_type
_atom_site_occupancy
_atom_site_symmetry_multiplicity
_atom_site_calc_flag
_atom_site_refinement_flags
C1 C 0.84513(11) 0.59143(10) 0.60821(8) 0.0208(2) Uani 1 1 d .
C2 C 0.94793(11) 0.56496(10) 0.52789(9) 0.0215(3) Uani 1 1 d .
H2 H 0.9989 0.6360 0.5164 0.026 Uiso 1 1 calc R
C3 C 0.86338(13) 0.54446(11) 0.43917(9) 0.0255(3) Uani 1 1 d .
H3A H 0.9139 0.5609 0.3803 0.031 Uiso 1 1 calc R
H3B H 0.8321 0.4653 0.4368 0.031 Uiso 1 1 calc R
C4 C 0.74886(12) 0.62515(10) 0.45010(8) 0.0227(3) Uani 1 1 d .
C5 C 0.73009(11) 0.65237(10) 0.55615(8) 0.0205(2) Uani 1 1 d .
H5 H 0.7349 0.7357 0.5671 0.025 Uiso 1 1 calc R
C6 C 0.60057(11) 0.60332(10) 0.59896(8) 0.0198(3) Uani 1 1 d .
C7 C 0.64697(12) 0.49431(10) 0.64492(9) 0.0225(2) Uani 1 1 d .
H7 H 0.5895 0.4371 0.6680 0.027 Uiso 1 1 calc R
C8 C 0.77731(12) 0.48870(10) 0.64892(8) 0.0224(3) Uani 1 1 d .
H8 H 0.8237 0.4261 0.6749 0.027 Uiso 1 1 calc R
C9 C 0.90647(12) 0.66152(12) 0.68872(9) 0.0271(3) Uani 1 1 d .
H9A H 0.8375 0.6835 0.7341 0.041 Uiso 1 1 calc R
H9B H 0.9475 0.7294 0.6618 0.041 Uiso 1 1 calc R
H9C H 0.9736 0.6165 0.7217 0.041 Uiso 1 1 calc R
C10 C 1.04717(12) 0.47452(10) 0.55415(8) 0.0211(2) Uani 1 1 d .
C11 C 1.16026(12) 0.50464(11) 0.60520(9) 0.0239(3) Uani 1 1 d .
H11 H 1.1748 0.5817 0.6209 0.029 Uiso 1 1 calc R
C12 C 1.25208(12) 0.42391(11) 0.63345(9) 0.0263(3) Uani 1 1 d .
H12 H 1.3269 0.4456 0.6700 0.032 Uiso 1 1 calc R
C13 C 1.23428(13) 0.31188(11) 0.60819(9) 0.0258(3) Uani 1 1 d .
H13 H 1.2975 0.2567 0.6264 0.031 Uiso 1 1 calc R
C14 C 1.12376(14) 0.28057(11) 0.55617(9) 0.0277(3) Uani 1 1 d .
H14 H 1.1119 0.2040 0.5378 0.033 Uiso 1 1 calc R
C15 C 1.03063(13) 0.36096(11) 0.53090(9) 0.0249(3) Uani 1 1 d .
H15 H 0.9539 0.3382 0.4970 0.030 Uiso 1 1 calc R
C16 C 0.49174(11) 0.58986(10) 0.52451(9) 0.0206(2) Uani 1 1 d .
C17 C 0.40389(14) 0.47753(13) 0.40307(10) 0.0351(3) Uani 1 1 d .
H17A H 0.3150 0.4873 0.4294 0.053 Uiso 1 1 calc R
H17B H 0.4121 0.4017 0.3758 0.053 Uiso 1 1 calc R
H17C H 0.4192 0.5339 0.3531 0.053 Uiso 1 1 calc R
C18 C 0.54085(12) 0.68295(10) 0.67415(9) 0.0204(2) Uani 1 1 d .
C19 C 0.37151(14) 0.69548(11) 0.78886(10) 0.0307(3) Uani 1 1 d .
H19A H 0.4314 0.7352 0.8323 0.046 Uiso 1 1 calc R
H19B H 0.3127 0.6463 0.8257 0.046 Uiso 1 1 calc R
H19C H 0.3188 0.7507 0.7533 0.046 Uiso 1 1 calc R
O1 O 0.68302(9) 0.66412(8) 0.38643(7) 0.0294(2) Uani 1 1 d .
O2 O 0.40884(8) 0.66035(7) 0.50964(6) 0.02526(19) Uani 1 1 d .
O3 O 0.50051(8) 0.49180(8) 0.47825(6) 0.0261(2) Uani 1 1 d .
O4 O 0.57155(9) 0.77939(7) 0.68773(7) 0.0273(2) Uani 1 1 d .
O5 O 0.44762(9) 0.62800(7) 0.72278(6) 0.0266(2) Uani 1 1 d .

loop_
_atom_site_aniso_label
_atom_site_aniso_U_11
_atom_site_aniso_U_22
_atom_site_aniso_U_33
_atom_site_aniso_U_23
_atom_site_aniso_U_13
_atom_site_aniso_U_12
C1 0.0181(5) 0.0229(6) 0.0214(6) 0.0004(5) 0.0000(5) 0.0016(5)
C2 0.0188(6) 0.0234(6) 0.0223(6) 0.0012(5) 0.0011(5) -0.0003(5)
C3 0.0247(6) 0.0308(6) 0.0210(6) 0.0000(5) 0.0006(5) 0.0039(5)
C4 0.0193(5) 0.0244(6) 0.0243(6) 0.0039(5) 0.0005(5) -0.0035(5)
C5 0.0178(5) 0.0203(5) 0.0233(6) 0.0023(5) 0.0003(4) -0.0003(5)
C6 0.0182(6) 0.0180(5) 0.0231(6) 0.0027(4) 0.0007(5) -0.0004(4)
C7 0.0245(6) 0.0193(6) 0.0237(6) 0.0025(5) 0.0022(5) 0.0013(5)
C8 0.0224(6) 0.0233(6) 0.0217(6) 0.0035(5) 0.0005(4) 0.0039(5)
C9 0.0224(6) 0.0344(7) 0.0244(6) -0.0041(5) -0.0017(5) 0.0029(5)
C10 0.0189(5) 0.0238(6) 0.0205(5) 0.0019(5) 0.0046(4) 0.0008(4)
C11 0.0200(5) 0.0219(6) 0.0299(6) -0.0001(5) 0.0025(5) -0.0024(5)
C12 0.0172(6) 0.0322(7) 0.0296(6) 0.0033(5) 0.0000(5) -0.0007(5)
C13 0.0236(6) 0.0266(6) 0.0271(6) 0.0067(5) 0.0045(5) 0.0044(5)
C14 0.0331(7) 0.0220(6) 0.0279(6) -0.0008(5) 0.0034(5) -0.0005(5)
C15 0.0236(6) 0.0266(6) 0.0244(6) -0.0017(5) -0.0015(5) -0.0027(5)
C16 0.0186(6) 0.0208(5) 0.0224(6) 0.0020(5) 0.0033(5) -0.0016(5)
C17 0.0305(7) 0.0417(8) 0.0333(7) -0.0136(6) -0.0054(6) 0.0006(6)
C18 0.0181(5) 0.0212(6) 0.0218(6) 0.0030(5) -0.0021(5) 0.0007(4)
C19 0.0330(7) 0.0301(7) 0.0290(7) -0.0021(5) 0.0112(6) 0.0025(6)
O1 0.0233(4) 0.0399(5) 0.0250(5) 0.0073(4) -0.0013(4) 0.0015(4)
O2 0.0205(4) 0.0258(4) 0.0295(4) 0.0014(4) -0.0021(3) 0.0028(3)
O3 0.0242(4) 0.0258(4) 0.0282(4) -0.0049(4) -0.0020(4) 0.0000(4)
O4 0.0258(5) 0.0225(4) 0.0336(5) -0.0036(4) 0.0023(4) -0.0025(4)
O5 0.0273(5) 0.0235(4) 0.0291(4) -0.0004(4) 0.0087(4) -0.0014(4)

loop_
_atom_type_symbol
_atom_type_description
_atom_type_scat_dispersion_real
_atom_type_scat_dispersion_imag
_atom_type_scat_source
C C 0.0181 0.0091 'International Tables Vol C Tables 4.2.6.8 and 6.1.1.4'
H H 0.0000 0.0000 'International Tables Vol C Tables 4.2.6.8 and 6.1.1.4'
O O 0.0492 0.0322 'International Tables Vol C Tables 4.2.6.8 and 6.1.1.4'

loop_
_geom_angle_atom_site_label_1
_geom_angle_atom_site_label_2
_geom_angle_atom_site_label_3
_geom_angle
C8 C1 C9 110.06(10)
C8 C1 C5 102.17(9)
C9 C1 C5 113.47(10)
C8 C1 C2 114.41(10)
C9 C1 C2 111.61(10)
C5 C1 C2 104.74(9)
C10 C2 C3 117.19(10)
C10 C2 C1 114.11(10)
C3 C2 C1 104.12(9)
C10 C2 H2 106.9
C3 C2 H2 106.9
C1 C2 H2 106.9
C4 C3 C2 104.31(10)
C4 C3 H3A 110.9
C2 C3 H3A 110.9
C4 C3 H3B 110.9
C2 C3 H3B 110.9
H3A C3 H3B 108.9
O1 C4 C3 126.29(11)
O1 C4 C5 124.64(11)
C3 C4 C5 109.07(10)
C4 C5 C1 105.35(9)
C4 C5 C6 113.59(10)
C1 C5 C6 106.14(9)
C4 C5 H5 110.5
C1 C5 H5 110.5
C6 C5 H5 110.5
C7 C6 C16 115.15(10)
C7 C6 C18 110.66(10)
C16 C6 C18 104.37(9)
C7 C6 C5 102.73(9)
C16 C6 C5 112.62(9)
C18 C6 C5 111.53(9)
C8 C7 C6 111.70(11)
C8 C7 H7 124.2
C6 C7 H7 124.2
C7 C8 C1 113.44(11)
C7 C8 H8 123.3
C1 C8 H8 123.3
C1 C9 H9A 109.5
C1 C9 H9B 109.5
H9A C9 H9B 109.5
C1 C9 H9C 109.5
H9A C9 H9C 109.5
H9B C9 H9C 109.5
C15 C10 C11 117.69(12)
C15 C10 C2 123.09(11)
C11 C10 C2 119.22(11)
C12 C11 C10 121.22(12)
C12 C11 H11 119.4
C10 C11 H11 119.4
C13 C12 C11 119.91(12)
C13 C12 H12 120.0
C11 C12 H12 120.0
C12 C13 C14 119.72(12)
C12 C13 H13 120.1
C14 C13 H13 120.1
C15 C14 C13 120.00(12)
C15 C14 H14 120.0
C13 C14 H14 120.0
C14 C15 C10 121.42(12)
C14 C15 H15 119.3
C10 C15 H15 119.3
O2 C16 O3 124.56(11)
O2 C16 C6 123.40(11)
O3 C16 C6 112.04(10)
O3 C17 H17A 109.5
O3 C17 H17B 109.5
H17A C17 H17B 109.5
O3 C17 H17C 109.5
H17A C17 H17C 109.5
H17B C17 H17C 109.5
O4 C18 O5 124.56(11)
O4 C18 C6 126.22(11)
O5 C18 C6 109.22(9)
O5 C19 H19A 109.5
O5 C19 H19B 109.5
H19A C19 H19B 109.5
O5 C19 H19C 109.5
H19A C19 H19C 109.5
H19B C19 H19C 109.5
C16 O3 C17 114.24(10)
C18 O5 C19 115.78(10)

loop_
_geom_bond_atom_site_label_1
_geom_bond_atom_site_label_2
_geom_bond_distance
C1 C8 1.5092(17)
C1 C9 1.5324(17)
C1 C5 1.5528(16)
C1 C2 1.5651(16)
C2 C10 1.5144(16)
C2 C3 1.5291(17)
C2 H2 1.0000
C3 C4 1.5108(17)
C3 H3A 0.9900
C3 H3B 0.9900
C4 O1 1.2058(15)
C4 C5 1.5327(16)
C5 C6 1.5551(15)
C5 H5 1.0000
C6 C7 1.5176(16)
C6 C16 1.5262(16)
C6 C18 1.5381(16)
C7 C8 1.3230(18)
C7 H7 0.9500
C8 H8 0.9500
C9 H9A 0.9800
C9 H9B 0.9800
C9 H9C 0.9800
C10 C15 1.3940(17)
C10 C11 1.3968(17)
C11 C12 1.3914(18)
C11 H11 0.9500
C12 C13 1.3852(19)
C12 H12 0.9500
C13 C14 1.3863(19)
C13 H13 0.9500
C14 C15 1.3863(19)
C14 H14 0.9500
C15 H15 0.9500
C16 O2 1.2023(14)
C16 O3 1.3332(15)
C17 O3 1.4478(16)
C17 H17A 0.9800
C17 H17B 0.9800
C17 H17C 0.9800
C18 O4 1.1990(15)
C18 O5 1.3341(15)
C19 O5 1.4459(15)
C19 H19A 0.9800
C19 H19B 0.9800
C19 H19C 0.9800
